data_7111290
loop_
_publ_author_name
'Zhong, Xinhua'
'Feng, Yaoyu'
'Ong, Say-Leong'
'Hu, Jiangyong'
'Ng, Wun-Jern'
'Wang, Zheming'

_publ_section_title
;
 Strong optical limiting capability of a triosmium cluster bonded indium
 porphyrin complex [(TPP)InOs3(&#xFFFD;-H)2(CO)9(&#xFFFD;-?2-C5H4N)]
;
_journal_issue 15
_journal_name_full 'Chemical Communications'
_journal_page_first 1882
_journal_paper_doi 10.1039/b304349e
_journal_year 2003
_chemical_formula_sum 'C61.5 H34 In N5 O9 Os3'
_chemical_formula_weight 1672.36
_chemical_name_systematic
;
?
;
_space_group_IT_number 2
_symmetry_cell_setting triclinic
_symmetry_space_group_name_Hall '-P 1'
_symmetry_space_group_name_H-M 'P -1'
_atom_sites_solution_hydrogens geom
_atom_sites_solution_primary direct
_atom_sites_solution_secondary difmap
_audit_creation_method SHELXL-97
_cell_angle_alpha 95.22(3)
_cell_angle_beta 99.08(3)
_cell_angle_gamma 95.24(3)
_cell_formula_units_Z 2
_cell_length_a 12.210(2)
_cell_length_b 13.470(3)
_cell_length_c 18.740(4)
_cell_measurement_temperature 293(2)
_cell_measurement_theta_max 27.44
_cell_measurement_theta_min 3.39
_cell_volume 3013.3(11)
_computing_cell_refinement 'Siemens XSCANS'
_computing_data_collection 'Siemens XSCANS'
_computing_data_reduction 'Siemens SHELXTL'
_computing_molecular_graphics 'Siemens SHELXTL'
_computing_publication_material 'Siemens SHELXTL'
_computing_structure_refinement 'SHELXL-97 (Sheldrick, 1997)'
_computing_structure_solution 'SHELXS-97 (Sheldrick, 1990)'
_diffrn_ambient_temperature 293(2)
_diffrn_measured_fraction_theta_full 0.980
_diffrn_measured_fraction_theta_max 0.980
_diffrn_measurement_device_type 'Siemens P4'
_diffrn_measurement_method '\w scans'
_diffrn_radiation_monochromator graphite
_diffrn_radiation_source 'fine-focus sealed tube'
_diffrn_radiation_type MoK\a
_diffrn_radiation_wavelength 0.71073
_diffrn_reflns_av_R_equivalents 0.0331
_diffrn_reflns_av_sigmaI/netI 0.0502
_diffrn_reflns_limit_h_max 13
_diffrn_reflns_limit_h_min -15
_diffrn_reflns_limit_k_max 17
_diffrn_reflns_limit_k_min -15
_diffrn_reflns_limit_l_max 24
_diffrn_reflns_limit_l_min -20
_diffrn_reflns_number 19302
_diffrn_reflns_theta_full 27.44
_diffrn_reflns_theta_max 27.44
_diffrn_reflns_theta_min 3.39
_exptl_absorpt_coefficient_mu 6.740
_exptl_absorpt_correction_T_max 0.653827
_exptl_absorpt_correction_T_min 0.273832
_exptl_absorpt_correction_type 'sadabs (Sheldrick, 1996)'
_exptl_crystal_colour green
_exptl_crystal_density_diffrn 1.843
_exptl_crystal_density_meas ?
_exptl_crystal_density_method 'not measured'
_exptl_crystal_F_000 1574
_exptl_crystal_size_max 0.14
_exptl_crystal_size_mid 0.17
_exptl_crystal_size_min 0.22
_refine_diff_density_max 1.151
_refine_diff_density_min -1.869
_refine_diff_density_rms 0.155
_refine_ls_extinction_method none
_refine_ls_goodness_of_fit_ref 1.017
_refine_ls_hydrogen_treatment constr
_refine_ls_matrix_type full
_refine_ls_number_parameters 713
_refine_ls_number_reflns 13496
_refine_ls_number_restraints 15
_refine_ls_restrained_S_all 1.017
_refine_ls_R_factor_all 0.0575
_refine_ls_R_factor_gt 0.0395
_refine_ls_shift/su_max 0.001
_refine_ls_shift/su_mean 0.000
_refine_ls_structure_factor_coef Fsqd
_refine_ls_weighting_details 'calc w=1/[\s^2^(Fo^2^)+(0.0475P)^2^+9.9096P] where P=(Fo^2^+2Fc^2^)/3'
_refine_ls_weighting_scheme calc
_refine_ls_wR_factor_gt 0.0947
_refine_ls_wR_factor_ref 0.1048
_reflns_number_gt 10688
_reflns_number_total 13496
_reflns_threshold_expression >2sigma(I)
_cod_data_source_file b304349esup1.cif
_cod_data_source_block 2
_cod_depositor_comments
;
The following automatic conversions were performed:

'_symmetry_cell_setting' value 'Triclinic' changed to 'triclinic'
according to /home/saulius/struct/CIF-dictionaries/cif_core.dic
dictionary named 'cif_core.dic' version 2.4.2 from 2011-04-26.

Automatic conversion script
Id: cif_fix_values 1891 2012-01-12 08:04:46Z andrius 

The following automatic conversions were performed:

'_exptl_crystal_density_meas' value 'not measured' was changed to '?'
- the value is perceived as not measured.

Automatic conversion script
Id: cif_fix_values 3008 2015-01-20 13:52:24Z robertas 
;
_cod_original_cell_volume 3013.3(10)
_cod_original_sg_symbol_H-M P-1
_cod_original_formula_sum 'C61.50 H34 In N5 O9 Os3'
_cod_database_code 7111290

loop_
_symmetry_equiv_pos_as_xyz
'x, y, z'
'-x, -y, -z'

loop_
_atom_site_label
_atom_site_type_symbol
_atom_site_fract_x
_atom_site_fract_y
_atom_site_fract_z
_atom_site_U_iso_or_equiv
_atom_site_adp_type
_atom_site_occupancy
_atom_site_symmetry_multiplicity
_atom_site_calc_flag
_atom_site_refinement_flags
Os1 Os 0.70402(2) 0.576801(19) 0.233643(13) 0.03587(7) Uani 1 1 d .
Os2 Os 0.74746(2) 0.616593(19) 0.398922(13) 0.03569(7) Uani 1 1 d .
Os3 Os 0.52559(2) 0.57485(2) 0.332403(13) 0.04263(8) Uani 1 1 d .
In In 0.90193(3) 0.59318(3) 0.18473(2) 0.03079(10) Uani 1 1 d .
N1 N 0.9452(4) 0.4450(4) 0.1430(3) 0.0356(11) Uani 1 1 d .
N2 N 1.0472(4) 0.5840(4) 0.2682(3) 0.0342(11) Uani 1 1 d .
N3 N 0.9694(5) 0.7519(4) 0.1943(3) 0.0395(12) Uani 1 1 d .
N4 N 0.8714(5) 0.6121(4) 0.0679(3) 0.0370(11) Uani 1 1 d .
C501 C 0.5886(5) 0.4396(5) 0.3612(3) 0.0374(14) Uani 1 1 d .
C1 C 0.8895(5) 0.3916(5) 0.0794(3) 0.0392(14) Uani 1 1 d .
C2 C 0.8968(6) 0.2872(5) 0.0831(4) 0.0487(17) Uani 1 1 d .
H2A H 0.8647 0.2353 0.0477 0.058 Uiso 1 1 calc R
C3 C 0.9593(6) 0.2779(5) 0.1481(4) 0.0501(17) Uani 1 1 d .
H3A H 0.9795 0.2183 0.1650 0.060 Uiso 1 1 calc R
C4 C 0.9888(5) 0.3766(5) 0.1862(3) 0.0365(13) Uani 1 1 d .
C5 C 1.0512(5) 0.4005(5) 0.2563(3) 0.0382(14) Uani 1 1 d .
C6 C 1.0805(5) 0.4964(5) 0.2926(3) 0.0355(13) Uani 1 1 d .
C7 C 1.1572(6) 0.5210(5) 0.3596(4) 0.0444(15) Uani 1 1 d .
H7A H 1.1929 0.4756 0.3872 0.053 Uiso 1 1 calc R
C8 C 1.1683(6) 0.6211(5) 0.3756(4) 0.0429(15) Uani 1 1 d .
H8A H 1.2124 0.6576 0.4162 0.051 Uiso 1 1 calc R
C9 C 1.1000(5) 0.6611(5) 0.3187(3) 0.0366(13) Uani 1 1 d .
C10 C 1.0882(6) 0.7641(5) 0.3149(4) 0.0420(15) Uani 1 1 d .
C11 C 1.0281(6) 0.8046(5) 0.2570(4) 0.0422(15) Uani 1 1 d .
C12 C 1.0243(7) 0.9109(5) 0.2506(4) 0.0551(19) Uani 1 1 d .
H12A H 1.0566 0.9634 0.2853 0.066 Uiso 1 1 calc R
C13 C 0.9653(8) 0.9191(5) 0.1849(4) 0.060(2) Uani 1 1 d .
H13A H 0.9496 0.9787 0.1661 0.072 Uiso 1 1 calc R
C14 C 0.9304(6) 0.8199(5) 0.1487(4) 0.0428(15) Uani 1 1 d .
C15 C 0.8698(7) 0.7961(5) 0.0780(4) 0.0486(17) Uani 1 1 d .
C16 C 0.8475(7) 0.7010(5) 0.0407(3) 0.0472(17) Uani 1 1 d .
C17 C 0.7921(8) 0.6773(6) -0.0339(4) 0.062(2) Uani 1 1 d .
H17A H 0.7673 0.7232 -0.0654 0.075 Uiso 1 1 calc R
C18 C 0.7829(8) 0.5786(6) -0.0494(4) 0.060(2) Uani 1 1 d .
H18A H 0.7509 0.5430 -0.0938 0.072 Uiso 1 1 calc R
C19 C 0.8307(6) 0.5366(5) 0.0138(3) 0.0399(14) Uani 1 1 d .
C20 C 0.8342(6) 0.4337(5) 0.0199(3) 0.0402(14) Uani 1 1 d .
C101 C 1.0897(6) 0.3145(5) 0.2948(4) 0.0464(16) Uani 1 1 d .
C102 C 1.1738(8) 0.2610(6) 0.2750(6) 0.071(2) Uani 1 1 d .
H10A H 1.2092 0.2796 0.2370 0.085 Uiso 1 1 calc R
C103 C 1.2053(10) 0.1815(8) 0.3104(8) 0.099(4) Uani 1 1 d .
H10B H 1.2607 0.1456 0.2954 0.118 Uiso 1 1 calc R
C104 C 1.1577(13) 0.1540(8) 0.3666(7) 0.106(5) Uani 1 1 d .
H10C H 1.1815 0.1006 0.3909 0.128 Uiso 1 1 calc R
C105 C 1.0735(13) 0.2050(9) 0.3881(7) 0.108(5) Uani 1 1 d .
H10D H 1.0387 0.1855 0.4261 0.130 Uiso 1 1 calc R
C106 C 1.0420(9) 0.2847(7) 0.3526(5) 0.075(3) Uani 1 1 d .
H10E H 0.9865 0.3201 0.3679 0.089 Uiso 1 1 calc R
C111 C 0.7079(7) 0.7209(6) 0.2280(4) 0.0549(19) Uani 1 1 d .
C112 C 0.6358(6) 0.5516(7) 0.1341(4) 0.057(2) Uani 1 1 d .
C113 C 0.7329(6) 0.4376(5) 0.2381(4) 0.0489(17) Uani 1 1 d .
C201 C 1.1506(6) 0.8348(5) 0.3769(4) 0.0433(15) Uani 1 1 d .
C202 C 1.1007(8) 0.8727(6) 0.4323(4) 0.061(2) Uani 1 1 d .
H20A H 1.0247 0.8565 0.4311 0.074 Uiso 1 1 calc R
C203 C 1.1629(10) 0.9354(7) 0.4905(5) 0.078(3) Uani 1 1 d .
H20B H 1.1275 0.9593 0.5280 0.093 Uiso 1 1 calc R
C204 C 1.2707(9) 0.9622(6) 0.4943(5) 0.075(3) Uani 1 1 d .
H20C H 1.3100 1.0056 0.5333 0.091 Uiso 1 1 calc R
C205 C 1.3237(9) 0.9251(8) 0.4399(6) 0.092(3) Uani 1 1 d .
H20D H 1.3999 0.9418 0.4425 0.111 Uiso 1 1 calc R
C206 C 1.2630(7) 0.8617(7) 0.3802(5) 0.077(3) Uani 1 1 d .
H20E H 1.2989 0.8378 0.3429 0.093 Uiso 1 1 calc R
C221 C 0.7697(7) 0.7599(6) 0.3946(4) 0.0537(18) Uani 1 1 d .
C222 C 0.8970(6) 0.6087(6) 0.4432(4) 0.0487(17) Uani 1 1 d .
C223 C 0.6936(6) 0.6358(5) 0.4887(4) 0.0476(16) Uani 1 1 d .
C301 C 0.8277(8) 0.8819(5) 0.0390(4) 0.057(2) Uani 1 1 d .
C302 C 0.7409(11) 0.9276(8) 0.0602(6) 0.095(4) Uani 1 1 d .
H30A H 0.7103 0.9068 0.0994 0.114 Uiso 1 1 calc R
C303 C 0.6981(15) 1.0041(9) 0.0242(7) 0.123(6) Uani 1 1 d .
H30B H 0.6367 1.0320 0.0379 0.148 Uiso 1 1 calc R
C304 C 0.7443(14) 1.0388(8) -0.0305(7) 0.111(5) Uani 1 1 d .
H30C H 0.7165 1.0917 -0.0536 0.133 Uiso 1 1 calc R
C305 C 0.8310(13) 0.9960(10) -0.0513(7) 0.114(5) Uani 1 1 d .
H30D H 0.8617 1.0198 -0.0897 0.136 Uiso 1 1 calc R
C306 C 0.8777(10) 0.9162(8) -0.0173(6) 0.089(3) Uani 1 1 d .
C331 C 0.5107(7) 0.7143(7) 0.3220(4) 0.061(2) Uani 1 1 d .
C332 C 0.3910(7) 0.5177(8) 0.2700(4) 0.066(2) Uani 1 1 d .
C333 C 0.4605(6) 0.5826(6) 0.4184(4) 0.0488(17) Uani 1 1 d .
C401 C 0.7687(6) 0.3619(5) -0.0416(4) 0.0462(16) Uani 1 1 d .
C402 C 0.8201(9) 0.3157(8) -0.0940(5) 0.082(3) Uani 1 1 d .
H40A H 0.8967 0.3299 -0.0918 0.098 Uiso 1 1 calc R
C403 C 0.7605(12) 0.2492(8) -0.1495(5) 0.103(4) Uani 1 1 d .
H40B H 0.7967 0.2180 -0.1840 0.124 Uiso 1 1 calc R
C404 C 0.6493(10) 0.2295(7) -0.1539(5) 0.079(3) Uani 1 1 d .
H40C H 0.6086 0.1852 -0.1918 0.095 Uiso 1 1 calc R
C405 C 0.5977(10) 0.2731(9) -0.1041(8) 0.115(5) Uani 1 1 d .
H40D H 0.5212 0.2581 -0.1067 0.138 Uiso 1 1 calc R
C406 C 0.6579(8) 0.3411(8) -0.0480(6) 0.092(4) Uani 1 1 d .
H40E H 0.6204 0.3726 -0.0143 0.110 Uiso 1 1 calc R
N5 N 0.6967(5) 0.4613(4) 0.3937(3) 0.0479(14) Uani 1 1 d .
O11 O 0.7098(7) 0.8023(5) 0.2224(4) 0.085(2) Uani 1 1 d .
O12 O 0.5957(5) 0.5383(6) 0.0751(3) 0.087(2) Uani 1 1 d .
O13 O 0.7552(6) 0.3581(4) 0.2403(4) 0.0792(19) Uani 1 1 d .
O21 O 0.7824(7) 0.8430(4) 0.3924(4) 0.089(2) Uani 1 1 d .
O22 O 0.9853(5) 0.6075(6) 0.4745(3) 0.084(2) Uani 1 1 d .
O23 O 0.6643(5) 0.6487(5) 0.5432(3) 0.0719(17) Uani 1 1 d .
O31 O 0.5054(7) 0.7973(6) 0.3200(4) 0.091(2) Uani 1 1 d .
O32 O 0.3123(5) 0.4851(7) 0.2311(3) 0.102(3) Uani 1 1 d .
O33 O 0.4206(5) 0.5858(5) 0.4689(3) 0.0735(18) Uani 1 1 d .
C505 C 0.7552(7) 0.3860(6) 0.4200(4) 0.0565(19) Uani 1 1 d .
C502 C 0.5397(8) 0.3445(7) 0.3548(5) 0.070(2) Uani 1 1 d .
H50A H 0.4653 0.3303 0.3332 0.084 Uiso 1 1 calc R
C504 C 0.7048(9) 0.2893(7) 0.4120(5) 0.072(3) Uani 1 1 d .
H50B H 0.7446 0.2381 0.4290 0.087 Uiso 1 1 calc R
C503 C 0.5978(10) 0.2687(7) 0.3794(6) 0.083(3) Uani 1 1 d .
H50C H 0.5634 0.2033 0.3737 0.100 Uiso 1 1 calc R
C602 C 0.628(2) 0.1216(17) 0.2033(12) 0.094(7) Uiso 0.50 1 d PD
H60D H 0.6880 0.1601 0.1908 0.112 Uiso 0.50 1 calc PR
C603 C 0.671(2) 0.0625(17) 0.2474(13) 0.103(7) Uiso 0.50 1 d PD
H60A H 0.7450 0.0516 0.2627 0.123 Uiso 0.50 1 calc PR
C604 C 0.581(2) 0.024(2) 0.2636(15) 0.108(8) Uiso 0.50 1 d PD
H60E H 0.5876 -0.0236 0.2967 0.130 Uiso 0.50 1 calc PR
C605 C 0.482(2) 0.042(2) 0.2393(17) 0.138(11) Uiso 0.50 1 d PD
H60B H 0.4223 0.0097 0.2565 0.166 Uiso 0.50 1 calc PR
C601 C 0.541(2) 0.151(2) 0.1690(16) 0.117(9) Uiso 0.50 1 d PD
C606 C 0.461(3) 0.105(2) 0.1921(17) 0.137(11) Uiso 0.50 1 d PD
H60C H 0.3875 0.1161 0.1750 0.164 Uiso 0.50 1 calc PR
C607 C 0.483(3) 0.214(3) 0.126(2) 0.175(15) Uiso 0.50 1 d P
H60F H 0.5348 0.2559 0.1050 0.263 Uiso 0.50 1 calc PR
H60G H 0.4435 0.2552 0.1552 0.263 Uiso 0.50 1 calc PR
H60H H 0.4314 0.1743 0.0880 0.263 Uiso 0.50 1 calc PR

loop_
_atom_site_aniso_label
_atom_site_aniso_U_11
_atom_site_aniso_U_22
_atom_site_aniso_U_33
_atom_site_aniso_U_23
_atom_site_aniso_U_13
_atom_site_aniso_U_12
Os1 0.03186(13) 0.04924(15) 0.02686(12) 0.00066(10) 0.00480(9) 0.00985(10)
Os2 0.03045(13) 0.04699(14) 0.02792(12) -0.00070(10) 0.00058(9) 0.00730(10)
Os3 0.02746(13) 0.07088(19) 0.02931(13) 0.00137(11) 0.00317(10) 0.01073(11)
In 0.0324(2) 0.0342(2) 0.0254(2) 0.00184(15) 0.00311(16) 0.00633(16)
N1 0.038(3) 0.036(3) 0.031(3) -0.001(2) 0.002(2) 0.010(2)
N2 0.034(3) 0.035(3) 0.032(3) 0.003(2) 0.002(2) 0.002(2)
N3 0.045(3) 0.039(3) 0.032(3) 0.006(2) -0.003(2) 0.003(2)
N4 0.048(3) 0.036(3) 0.027(3) 0.003(2) 0.004(2) 0.007(2)
C501 0.028(3) 0.050(4) 0.034(3) 0.000(3) 0.009(3) -0.001(3)
C1 0.039(3) 0.045(3) 0.032(3) -0.001(3) 0.004(3) 0.007(3)
C2 0.055(4) 0.036(3) 0.049(4) -0.008(3) -0.002(3) 0.006(3)
C3 0.058(5) 0.037(3) 0.051(4) -0.003(3) -0.001(4) 0.012(3)
C4 0.039(3) 0.040(3) 0.031(3) -0.001(2) 0.005(3) 0.012(3)
C5 0.034(3) 0.042(3) 0.038(3) 0.005(3) 0.003(3) 0.009(3)
C6 0.030(3) 0.040(3) 0.034(3) 0.000(2) -0.002(2) 0.007(2)
C7 0.045(4) 0.051(4) 0.035(3) 0.003(3) -0.004(3) 0.016(3)
C8 0.038(3) 0.047(4) 0.040(4) -0.001(3) -0.004(3) 0.005(3)
C9 0.038(3) 0.041(3) 0.030(3) -0.001(2) 0.004(3) 0.005(3)
C10 0.039(4) 0.045(4) 0.038(3) -0.004(3) 0.000(3) 0.005(3)
C11 0.048(4) 0.041(3) 0.035(3) 0.000(3) 0.002(3) 0.002(3)
C12 0.073(5) 0.036(4) 0.048(4) -0.003(3) -0.009(4) 0.005(3)
C13 0.086(6) 0.033(4) 0.056(5) 0.009(3) -0.002(4) 0.005(4)
C14 0.052(4) 0.037(3) 0.037(3) 0.005(3) 0.000(3) 0.007(3)
C15 0.064(5) 0.041(4) 0.039(4) 0.014(3) 0.000(3) 0.002(3)
C16 0.068(5) 0.043(4) 0.030(3) 0.008(3) 0.005(3) 0.001(3)
C17 0.093(7) 0.051(4) 0.037(4) 0.011(3) -0.010(4) 0.006(4)
C18 0.088(6) 0.056(5) 0.029(3) 0.001(3) -0.010(4) 0.008(4)
C19 0.049(4) 0.044(3) 0.025(3) 0.002(2) 0.002(3) 0.006(3)
C20 0.040(4) 0.045(4) 0.032(3) -0.005(3) 0.003(3) 0.004(3)
C101 0.054(4) 0.039(3) 0.043(4) 0.005(3) -0.007(3) 0.008(3)
C102 0.074(6) 0.058(5) 0.084(6) 0.007(4) 0.008(5) 0.028(4)
C103 0.103(9) 0.066(6) 0.123(10) 0.014(6) -0.019(8) 0.047(6)
C104 0.144(12) 0.052(6) 0.097(9) 0.020(6) -0.065(9) 0.007(7)
C105 0.147(12) 0.080(7) 0.089(8) 0.045(6) -0.016(8) -0.016(8)
C106 0.094(7) 0.062(5) 0.067(6) 0.015(4) 0.008(5) 0.009(5)
C111 0.068(5) 0.060(5) 0.045(4) 0.011(3) 0.022(4) 0.029(4)
C112 0.042(4) 0.090(6) 0.037(4) -0.009(4) 0.001(3) 0.017(4)
C113 0.052(4) 0.046(4) 0.051(4) -0.001(3) 0.021(3) 0.006(3)
C201 0.051(4) 0.040(3) 0.036(3) -0.003(3) -0.001(3) 0.008(3)
C202 0.070(6) 0.063(5) 0.047(4) -0.007(4) 0.011(4) -0.004(4)
C203 0.113(9) 0.069(6) 0.041(4) -0.016(4) 0.004(5) -0.008(5)
C204 0.098(8) 0.056(5) 0.056(5) -0.016(4) -0.031(5) 0.018(5)
C205 0.056(6) 0.096(7) 0.103(8) -0.022(6) -0.028(6) 0.000(5)
C206 0.049(5) 0.091(7) 0.080(6) -0.036(5) 0.005(4) 0.001(4)
C221 0.052(4) 0.061(5) 0.044(4) -0.007(3) 0.004(3) 0.005(4)
C222 0.039(4) 0.074(5) 0.034(3) 0.004(3) 0.008(3) 0.009(3)
C223 0.041(4) 0.059(4) 0.040(4) 0.001(3) 0.002(3) 0.010(3)
C301 0.079(6) 0.040(4) 0.045(4) 0.010(3) -0.015(4) 0.004(4)
C302 0.143(11) 0.077(7) 0.070(6) 0.016(5) 0.005(7) 0.054(7)
C303 0.196(16) 0.090(8) 0.086(8) 0.017(7) -0.007(9) 0.075(9)
C304 0.166(14) 0.062(6) 0.088(9) 0.024(6) -0.044(9) 0.021(7)
C305 0.129(12) 0.094(9) 0.110(10) 0.065(8) -0.020(9) -0.010(8)
C306 0.097(8) 0.084(7) 0.081(7) 0.050(6) -0.013(6) -0.010(6)
C331 0.054(5) 0.084(6) 0.049(4) 0.006(4) 0.011(4) 0.028(4)
C332 0.042(4) 0.123(8) 0.030(4) -0.003(4) 0.007(3) 0.008(4)
C333 0.034(4) 0.077(5) 0.035(4) 0.004(3) 0.002(3) 0.016(3)
C401 0.059(5) 0.044(4) 0.032(3) -0.002(3) -0.003(3) 0.008(3)
C402 0.091(7) 0.093(7) 0.056(5) -0.025(5) 0.032(5) -0.022(6)
C403 0.142(12) 0.100(8) 0.053(6) -0.033(5) 0.024(7) -0.036(8)
C404 0.111(9) 0.060(5) 0.049(5) -0.012(4) -0.031(5) 0.005(5)
C405 0.060(7) 0.111(9) 0.146(12) -0.049(8) -0.035(7) 0.011(6)
C406 0.055(6) 0.096(7) 0.107(8) -0.060(6) -0.002(5) 0.012(5)
N5 0.053(4) 0.055(3) 0.037(3) 0.001(3) 0.013(3) 0.007(3)
O11 0.130(6) 0.053(4) 0.089(5) 0.023(3) 0.042(4) 0.043(4)
O12 0.068(4) 0.152(7) 0.035(3) -0.013(3) -0.010(3) 0.035(4)
O13 0.103(5) 0.048(3) 0.096(5) 0.006(3) 0.046(4) 0.009(3)
O21 0.123(6) 0.042(3) 0.099(5) -0.002(3) 0.015(5) 0.002(3)
O22 0.033(3) 0.151(6) 0.065(4) 0.019(4) -0.010(3) 0.018(3)
O23 0.064(4) 0.109(5) 0.040(3) -0.013(3) 0.016(3) 0.001(3)
O31 0.094(5) 0.089(5) 0.100(5) 0.025(4) 0.020(4) 0.047(4)
O32 0.040(3) 0.202(8) 0.050(4) -0.016(4) -0.005(3) -0.019(4)
O33 0.052(3) 0.133(6) 0.041(3) 0.007(3) 0.019(3) 0.021(3)
C505 0.067(5) 0.057(5) 0.051(4) 0.019(4) 0.014(4) 0.019(4)
C502 0.065(6) 0.075(6) 0.064(5) -0.008(4) 0.013(4) -0.010(5)
C504 0.097(8) 0.056(5) 0.074(6) 0.012(4) 0.034(6) 0.026(5)
C503 0.104(9) 0.045(5) 0.100(8) -0.004(5) 0.025(7) 0.001(5)

loop_
_atom_type_symbol
_atom_type_description
_atom_type_scat_dispersion_real
_atom_type_scat_dispersion_imag
_atom_type_scat_source
C C 0.0033 0.0016 'International Tables Vol C Tables 4.2.6.8 and 6.1.1.4'
H H 0.0000 0.0000 'International Tables Vol C Tables 4.2.6.8 and 6.1.1.4'
N N 0.0061 0.0033 'International Tables Vol C Tables 4.2.6.8 and 6.1.1.4'
O O 0.0106 0.0060 'International Tables Vol C Tables 4.2.6.8 and 6.1.1.4'
In In -0.7276 1.3100 'International Tables Vol C Tables 4.2.6.8 and 6.1.1.4'
Os Os -1.2165 7.6030 'International Tables Vol C Tables 4.2.6.8 and 6.1.1.4'

loop_
_geom_angle_atom_site_label_1
_geom_angle_atom_site_label_2
_geom_angle_atom_site_label_3
_geom_angle
C112 Os1 C113 92.3(4)
C112 Os1 C111 90.4(4)
C113 Os1 C111 168.1(3)
C112 Os1 In 86.5(2)
C113 Os1 In 83.2(2)
C111 Os1 In 85.4(2)
C112 Os1 Os2 164.4(2)
C113 Os1 Os2 91.3(2)
C111 Os1 Os2 89.2(2)
In Os1 Os2 108.98(3)
C112 Os1 Os3 110.4(2)
C113 Os1 Os3 96.7(2)
C111 Os1 Os3 93.3(2)
In Os1 Os3 163.026(16)
Os2 Os1 Os3 54.06(2)
C222 Os2 C223 94.5(3)
C222 Os2 C221 94.0(3)
C223 Os2 C221 91.2(3)
C222 Os2 N5 95.5(3)
C223 Os2 N5 89.1(3)
C221 Os2 N5 170.5(3)
C222 Os2 Os3 165.3(2)
C223 Os2 Os3 87.0(2)
C221 Os2 Os3 100.6(2)
N5 Os2 Os3 69.89(18)
C222 Os2 Os1 114.8(2)
C223 Os2 Os1 150.3(2)
C221 Os2 Os1 91.5(2)
N5 Os2 Os1 83.61(16)
Os3 Os2 Os1 63.43(3)
C333 Os3 C332 94.8(3)
C333 Os3 C331 91.4(3)
C332 Os3 C331 98.5(4)
C333 Os3 C501 89.1(3)
C332 Os3 C501 98.3(4)
C331 Os3 C501 163.0(3)
C333 Os3 Os2 97.5(2)
C332 Os3 Os2 163.3(3)
C331 Os3 Os2 92.3(3)
C501 Os3 Os2 70.81(17)
C333 Os3 Os1 160.0(2)
C332 Os3 Os1 104.6(2)
C331 Os3 Os1 90.3(2)
C501 Os3 Os1 83.66(16)
Os2 Os3 Os1 62.510(19)
N2 In N3 83.03(19)
N2 In N4 136.7(2)
N3 In N4 82.72(19)
N2 In N1 82.28(19)
N3 In N1 138.5(2)
N4 In N1 81.95(19)
N2 In Os1 114.14(13)
N3 In Os1 109.93(15)
N4 In Os1 109.12(15)
N1 In Os1 111.52(14)
C4 N1 C1 106.8(5)
C4 N1 In 124.2(4)
C1 N1 In 123.1(4)
C6 N2 C9 106.8(5)
C6 N2 In 124.8(4)
C9 N2 In 126.0(4)
C11 N3 C14 107.9(5)
C11 N3 In 124.6(4)
C14 N3 In 124.4(4)
C19 N4 C16 107.0(5)
C19 N4 In 124.6(4)
C16 N4 In 123.9(4)
C502 C501 N5 119.7(7)
C502 C501 Os3 131.8(6)
N5 C501 Os3 108.4(4)
N1 C1 C20 125.2(6)
N1 C1 C2 109.8(6)
C20 C1 C2 125.0(6)
C3 C2 C1 106.8(6)
C2 C3 C4 107.9(6)
N1 C4 C5 124.8(5)
N1 C4 C3 108.7(5)
C5 C4 C3 126.5(6)
C6 C5 C4 126.2(6)
C6 C5 C101 117.5(6)
C4 C5 C101 116.4(6)
N2 C6 C5 126.0(6)
N2 C6 C7 108.5(5)
C5 C6 C7 125.4(6)
C8 C7 C6 108.0(6)
C7 C8 C9 107.3(6)
N2 C9 C10 125.4(6)
N2 C9 C8 109.5(5)
C10 C9 C8 125.1(6)
C11 C10 C9 125.5(6)
C11 C10 C201 118.0(6)
C9 C10 C201 116.4(6)
N3 C11 C10 126.2(6)
N3 C11 C12 108.4(6)
C10 C11 C12 125.2(6)
C13 C12 C11 107.0(6)
C12 C13 C14 108.4(6)
N3 C14 C15 125.6(6)
N3 C14 C13 108.3(6)
C15 C14 C13 126.1(6)
C16 C15 C14 125.5(6)
C16 C15 C301 117.4(6)
C14 C15 C301 117.1(6)
N4 C16 C15 126.6(6)
N4 C16 C17 107.9(6)
C15 C16 C17 125.5(6)
C18 C17 C16 107.8(7)
C17 C18 C19 108.1(6)
N4 C19 C20 125.4(6)
N4 C19 C18 109.2(6)
C20 C19 C18 125.4(6)
C1 C20 C19 125.9(6)
C1 C20 C401 116.9(6)
C19 C20 C401 117.1(6)
C106 C101 C102 116.8(8)
C106 C101 C5 120.8(7)
C102 C101 C5 122.4(7)
C103 C102 C101 120.8(10)
C104 C103 C102 121.2(11)
C103 C104 C105 119.9(10)
C106 C105 C104 118.8(12)
C105 C106 C101 122.4(11)
O11 C111 Os1 177.8(7)
O12 C112 Os1 178.9(9)
O13 C113 Os1 176.5(7)
C202 C201 C206 118.1(7)
C202 C201 C10 122.3(7)
C206 C201 C10 119.6(7)
C201 C202 C203 120.4(9)
C204 C203 C202 122.3(9)
C203 C204 C205 118.9(8)
C204 C205 C206 120.2(10)
C201 C206 C205 120.1(9)
O21 C221 Os2 179.6(8)
O22 C222 Os2 175.0(7)
O23 C223 Os2 178.1(7)
C302 C301 C306 119.7(9)
C302 C301 C15 119.5(8)
C306 C301 C15 120.8(9)
C301 C302 C303 121.0(12)
C304 C303 C302 120.7(14)
C303 C304 C305 119.2(11)
C304 C305 C306 122.8(13)
C301 C306 C305 116.5(12)
O31 C331 Os3 175.9(8)
O32 C332 Os3 177.7(8)
O33 C333 Os3 178.7(8)
C406 C401 C402 117.3(7)
C406 C401 C20 121.3(7)
C402 C401 C20 121.4(7)
C403 C402 C401 121.3(10)
C404 C403 C402 119.8(11)
C405 C404 C403 120.1(9)
C404 C405 C406 120.2(11)
C401 C406 C405 121.2(10)
C501 N5 C505 119.6(6)
C501 N5 Os2 110.9(5)
C505 N5 Os2 129.5(5)
C504 C505 N5 120.0(8)
C501 C502 C503 121.2(9)
C503 C504 C505 119.8(9)
C504 C503 C502 119.6(9)
C601 C602 C603 149(3)
C601 C602 C604 108(2)
C603 C602 C604 40.9(13)
C601 C602 C606 37.7(15)
C603 C602 C606 111(2)
C604 C602 C606 70.0(12)
C604 C603 C602 97(2)
C603 C604 C605 127(3)
C603 C604 C602 41.7(13)
C605 C604 C602 86(2)
C604 C605 C606 123(3)
C602 C601 C606 105(3)
C602 C601 C607 155(3)
C606 C601 C607 100(3)
C601 C606 C605 119(3)
C601 C606 C602 37.5(15)
C605 C606 C602 82(2)
C601 C606 C607 42.2(17)
C605 C606 C607 161(3)
C602 C606 C607 79.5(17)
C601 C607 C606 38.1(14)

loop_
_geom_bond_atom_site_label_1
_geom_bond_atom_site_label_2
_geom_bond_distance
Os1 C112 1.905(7)
Os1 C113 1.946(7)
Os1 C111 1.950(8)
Os1 In 2.7142(8)
Os1 Os2 3.0479(8)
Os1 Os3 3.0730(9)
Os2 C222 1.900(7)
Os2 C223 1.905(7)
Os2 C221 1.936(9)
Os2 N5 2.116(6)
Os2 Os3 2.7816(9)
Os3 C333 1.905(7)
Os3 C332 1.913(8)
Os3 C331 1.928(10)
Os3 C501 2.123(7)
In N2 2.192(5)
In N3 2.200(5)
In N4 2.205(5)
In N1 2.217(5)
N1 C4 1.371(8)
N1 C1 1.377(8)
N2 C6 1.376(8)
N2 C9 1.377(8)
N3 C11 1.373(8)
N3 C14 1.375(8)
N4 C19 1.368(8)
N4 C16 1.380(8)
C501 C502 1.349(11)
C501 N5 1.357(9)
C1 C20 1.403(9)
C1 C2 1.425(9)
C2 C3 1.354(10)
C3 C4 1.437(9)
C4 C5 1.404(9)
C5 C6 1.392(9)
C5 C101 1.493(9)
C6 C7 1.435(9)
C7 C8 1.345(9)
C8 C9 1.423(9)
C9 C10 1.416(9)
C10 C11 1.394(9)
C10 C201 1.491(9)
C11 C12 1.452(9)
C12 C13 1.343(11)
C13 C14 1.437(9)
C14 C15 1.406(9)
C15 C16 1.385(10)
C15 C301 1.509(10)
C16 C17 1.447(10)
C17 C18 1.326(11)
C18 C19 1.423(9)
C19 C20 1.404(9)
C20 C401 1.506(9)
C101 C106 1.382(12)
C101 C102 1.384(11)
C102 C103 1.364(13)
C103 C104 1.344(18)
C104 C105 1.38(2)
C105 C106 1.367(14)
C111 O11 1.109(9)
C112 O12 1.129(9)
C113 O13 1.132(9)
C201 C202 1.369(10)
C201 C206 1.378(11)
C202 C203 1.390(11)
C203 C204 1.321(15)
C204 C205 1.372(15)
C205 C206 1.406(12)
C221 O21 1.121(9)
C222 O22 1.145(9)
C223 O23 1.138(9)
C301 C302 1.366(14)
C301 C306 1.392(13)
C302 C303 1.380(14)
C303 C304 1.34(2)
C304 C305 1.34(2)
C305 C306 1.418(15)
C331 O31 1.128(10)
C332 O32 1.136(9)
C333 O33 1.130(8)
C401 C406 1.341(12)
C401 C402 1.379(11)
C402 C403 1.373(13)
C403 C404 1.347(16)
C404 C405 1.329(16)
C405 C406 1.394(13)
N5 C505 1.377(10)
C505 C504 1.374(12)
C502 C503 1.369(14)
C504 C503 1.345(15)
C602 C601 1.266(16)
C602 C603 1.288(16)
C602 C604 1.92(4)
C602 C606 2.01(4)
C603 C604 1.267(16)
C604 C605 1.283(17)
C605 C606 1.289(17)
C601 C606 1.273(17)
C601 C607 1.38(4)
C606 C607 2.03(5)
